data_2239116
loop_
_publ_author_name
'Thirumoorthi, Ramalingam'
'Chivers, Tristram'
'Laitinen, Risto S.'

_publ_section_title
;
 1,1'-(Diselanediylbis{[<i>P</i>,<i>P</i>-diphenyl-<i>N</i>-(trimethylsilyl)phosphorimidoyl]methanylylidene})bis[1,1-diphenyl-<i>N</i>-(trimethylsilyl)-\l^5^-phosphanamine]
 pentane disolvate
;
_journal_coeditor_code SU2665
_journal_issue 1
_journal_name_full 'Acta Crystallographica Section E'
_journal_page_first o20
_journal_page_last o21
_journal_paper_doi 10.1107/S1600536813032674
_journal_volume 70
_journal_year 2014
_chemical_formula_iupac 'C62 H78 N4 P4 Se2 Si4, 2C5 H12'
_chemical_formula_moiety 'C62 H78 N4 P4 Se2 Si4, 2(C5 H12)'
_chemical_formula_sum 'C72 H102 N4 P4 Se2 Si4'
_chemical_formula_weight 1417.74
_chemical_name_systematic
'1,1'-(Diselanediylbis{[<i>P</i>,<i>P</i>-diphenyl-<i>N</i>-(trimethylsilyl)phosphorimidoyl]methanylylidene})bis[1,1-diphenyl-<i>N</i>-(trimethylsilyl)-\l^5^-phosphanamine] pentane disolvate'
_space_group_IT_number 2
_symmetry_cell_setting triclinic
_symmetry_space_group_name_Hall '-P 1'
_symmetry_space_group_name_H-M 'P -1'
_atom_sites_solution_hydrogens geom
_atom_sites_solution_primary direct
_atom_sites_solution_secondary difmap
_cell_angle_alpha 65.6110(10)
_cell_angle_beta 85.5250(10)
_cell_angle_gamma 76.730(2)
_cell_formula_units_Z 1
_cell_length_a 10.2500(3)
_cell_length_b 13.4420(3)
_cell_length_c 14.6670(4)
_cell_measurement_reflns_used 6257
_cell_measurement_temperature 173(2)
_cell_measurement_theta_max 25.00
_cell_measurement_theta_min 1.70
_cell_volume 1791.03(8)
_computing_cell_refinement 'DENZO (Otwinowski & Minor, 1997)'
_computing_data_collection 'COLLECT (Nonius, 1999)'
_computing_data_reduction 'SCALEPACK (Otwinowski & Minor, 1997)'
_computing_molecular_graphics 'DIAMOND (Putz & Brandenburg, 2013)'
_computing_publication_material 'WinGX (Farrugia, 2012)'
_computing_structure_refinement 'SHELXL97 (Sheldrick, 2008)'
_computing_structure_solution 'SHELXS97 (Sheldrick, 2008)'
_diffrn_ambient_temperature 173(2)
_diffrn_measured_fraction_theta_full 0.992
_diffrn_measured_fraction_theta_max 0.992
_diffrn_measurement_device_type 'Nonius KappaCCD FR540C'
_diffrn_measurement_method '\f scans, and \w scans with \k offsets'
_diffrn_radiation_monochromator 'horizonally mounted graphite crystal'
_diffrn_radiation_type MoK\a
_diffrn_radiation_wavelength 0.71073
_diffrn_reflns_av_R_equivalents 0.0640
_diffrn_reflns_limit_h_max 12
_diffrn_reflns_limit_h_min -12
_diffrn_reflns_limit_k_max 15
_diffrn_reflns_limit_k_min -15
_diffrn_reflns_limit_l_max 17
_diffrn_reflns_limit_l_min -17
_diffrn_reflns_number 11811
_diffrn_reflns_theta_full 25.00
_diffrn_reflns_theta_max 25.00
_diffrn_reflns_theta_min 1.70
_exptl_absorpt_coefficient_mu 1.232
_exptl_absorpt_correction_T_max 0.8972
_exptl_absorpt_correction_T_min 0.7732
_exptl_absorpt_correction_type multi-scan
_exptl_absorpt_process_details '(SORTAV; Blessing, 1997)'
_exptl_crystal_colour red
_exptl_crystal_density_diffrn 1.314
_exptl_crystal_density_method 'not measured'
_exptl_crystal_description block
_exptl_crystal_F_000 746
_exptl_crystal_size_max 0.22
_exptl_crystal_size_mid 0.15
_exptl_crystal_size_min 0.09
_platon_squeeze_details
;
The Platon SQUEEZE procedure (Spek, 2003, 2009) was applied to recover
85 electrons per unit cell in one void (total volume 249.4 \%A^3^);
that is 85 electrons per formula unit. Lattice solvent pentane
molecules (42 electrons/pentane) were present, and the electrons
recovered by SQUEEZE have been assigned as 2 pentane molecules per
formula unit. These pentane molecules have been included in the
formula for the calculation of crystal properties.
;
_refine_diff_density_max 0.770
_refine_diff_density_min -0.713
_refine_ls_extinction_method none
_refine_ls_goodness_of_fit_ref 1.038
_refine_ls_hydrogen_treatment mixed
_refine_ls_matrix_type full
_refine_ls_number_parameters 345
_refine_ls_number_reflns 6257
_refine_ls_number_restraints 0
_refine_ls_restrained_S_all 1.038
_refine_ls_R_factor_all 0.0882
_refine_ls_R_factor_gt 0.0683
_refine_ls_shift/su_max 0.000
_refine_ls_shift/su_mean 0.000
_refine_ls_structure_factor_coef Fsqd
_refine_ls_weighting_details 'calc w=1/[\s^2^(Fo^2^)+(0.0591P)^2^+10.1653P] where P=(Fo^2^+2Fc^2^)/3'
_refine_ls_weighting_scheme calc
_refine_ls_wR_factor_gt 0.1573
_refine_ls_wR_factor_ref 0.1695
_reflns_number_gt 4902
_reflns_number_total 6257
_reflns_threshold_expression I>2sigma(I)
_cod_data_source_file su2665sup1.cf
_cod_data_source_block I
_cod_database_code 2239116
_cod_database_fobs_code 2239116

loop_
_symmetry_equiv_pos_site_id
_symmetry_equiv_pos_as_xyz
1 x,y,z
2 -x,-y,-z

loop_
_atom_site_aniso_label
_atom_site_aniso_U_11
_atom_site_aniso_U_22
_atom_site_aniso_U_33
_atom_site_aniso_U_12
_atom_site_aniso_U_13
_atom_site_aniso_U_23
Se1 0.0189(3) 0.0179(3) 0.0156(3) -0.0032(2) -0.0016(2) -0.0033(2)
P1 0.0168(7) 0.0161(7) 0.0175(7) -0.0032(6) -0.0008(6) -0.0066(6)
P2 0.0211(7) 0.0178(7) 0.0139(7) -0.0054(6) -0.0003(6) -0.0058(6)
Si1 0.0204(8) 0.0171(8) 0.0240(8) -0.0023(6) -0.0017(7) -0.0043(6)
Si2 0.0679(15) 0.0298(10) 0.0244(10) -0.0030(10) 0.0196(10) -0.0063(8)
N1 0.020(2) 0.018(2) 0.020(2) -0.0059(19) 0.0012(19) -0.0063(19)
N2 0.027(3) 0.022(2) 0.013(2) -0.009(2) 0.0041(19) -0.0068(19)
C1 0.015(3) 0.012(2) 0.022(3) 0.000(2) -0.001(2) -0.005(2)
C2 0.024(3) 0.028(3) 0.029(3) -0.005(3) -0.002(3) -0.006(3)
C3 0.023(3) 0.035(4) 0.042(4) -0.013(3) 0.001(3) -0.005(3)
C4 0.018(3) 0.028(3) 0.040(4) -0.008(3) -0.007(3) -0.007(3)
C5 0.020(3) 0.025(3) 0.026(3) -0.002(2) -0.005(2) -0.004(3)
C6 0.020(3) 0.020(3) 0.023(3) -0.006(2) 0.001(2) -0.007(2)
C7 0.016(3) 0.017(3) 0.021(3) 0.002(2) -0.006(2) -0.003(2)
C8 0.022(3) 0.023(3) 0.029(3) -0.002(2) 0.000(3) -0.011(3)
C9 0.035(4) 0.029(3) 0.035(4) 0.001(3) 0.001(3) -0.022(3)
C10 0.025(3) 0.033(3) 0.037(4) 0.007(3) 0.005(3) -0.018(3)
C11 0.017(3) 0.031(3) 0.031(3) 0.000(3) 0.004(3) -0.006(3)
C12 0.019(3) 0.023(3) 0.028(3) -0.002(2) -0.005(2) -0.007(2)
C13 0.022(3) 0.023(3) 0.019(3) -0.006(2) -0.002(2) -0.010(2)
C14 0.025(3) 0.023(3) 0.025(3) -0.005(2) -0.005(3) -0.005(2)
C15 0.030(3) 0.031(3) 0.028(3) -0.014(3) 0.003(3) -0.011(3)
C16 0.025(3) 0.045(4) 0.037(4) -0.018(3) 0.009(3) -0.018(3)
C17 0.028(3) 0.032(3) 0.039(4) -0.001(3) -0.002(3) -0.007(3)
C18 0.020(3) 0.029(3) 0.025(3) -0.005(3) -0.005(2) -0.008(3)
C19 0.027(3) 0.021(3) 0.014(3) -0.001(2) 0.000(2) -0.008(2)
C20 0.038(4) 0.028(3) 0.031(4) -0.011(3) -0.001(3) -0.014(3)
C21 0.043(4) 0.031(3) 0.030(3) -0.016(3) 0.002(3) -0.016(3)
C22 0.055(4) 0.022(3) 0.025(3) 0.005(3) 0.000(3) -0.007(3)
C23 0.036(4) 0.031(3) 0.022(3) -0.001(3) -0.008(3) -0.010(3)
C24 0.035(3) 0.018(3) 0.012(3) -0.004(2) 0.000(2) -0.002(2)
C25 0.018(3) 0.018(3) 0.016(3) -0.002(2) -0.002(2) -0.003(2)
C26 0.020(3) 0.031(3) 0.048(4) -0.002(3) 0.004(3) -0.014(3)
C27 0.034(4) 0.021(3) 0.053(4) -0.004(3) 0.000(3) -0.014(3)
C28 0.051(5) 0.041(4) 0.034(4) 0.010(3) -0.010(3) -0.011(3)
C29 0.073(4) 0.066(4) 0.027(3) -0.004(3) 0.011(3) -0.009(3)
C30 0.073(4) 0.066(4) 0.027(3) -0.004(3) 0.011(3) -0.009(3)
C31 0.073(4) 0.066(4) 0.027(3) -0.004(3) 0.011(3) -0.009(3)
C32 0.073(4) 0.066(4) 0.027(3) -0.004(3) 0.011(3) -0.009(3)
C33 0.073(4) 0.066(4) 0.027(3) -0.004(3) 0.011(3) -0.009(3)

loop_
_atom_site_type_symbol
_atom_site_label
_atom_site_fract_x
_atom_site_fract_y
_atom_site_fract_z
_atom_site_U_iso_or_equiv
_atom_site_thermal_displace_type
_atom_site_calc_flag
_atom_site_refinement_flags
_atom_site_occupancy
_atom_site_disorder_assembly
_atom_site_disorder_group
Se Se1 0.62199(5) 0.46193(4) 0.01409(4) 0.0187(2) Uani d . 1.000 . .
P P1 0.66004(14) 0.20765(11) 0.15809(10) 0.0169(4) Uani d . 1.000 . .
P P2 0.68890(14) 0.37513(11) 0.23793(10) 0.0176(4) Uani d . 1.000 . .
Si Si1 0.82048(16) -0.00542(12) 0.31167(12) 0.0221(5) Uani d . 1.000 . .
Si Si2 0.6027(2) 0.28692(16) 0.46105(14) 0.0448(7) Uani d . 1.000 . .
N N1 0.7173(4) 0.1237(4) 0.2656(3) 0.0196(12) Uani d . 1.000 . .
N N2 0.6632(5) 0.2815(4) 0.3492(3) 0.0204(14) Uani d . 1.000 A .
C C1 0.5008(5) 0.1850(4) 0.1340(4) 0.0174(16) Uani d . 1.000 . .
C C2 0.4386(6) 0.1116(5) 0.2129(5) 0.0289(17) Uani d . 1.000 . .
C C3 0.3148(6) 0.0946(5) 0.1980(5) 0.036(2) Uani d . 1.000 . .
C C4 0.2537(6) 0.1490(5) 0.1036(5) 0.0300(19) Uani d . 1.000 . .
C C5 0.3150(6) 0.2206(5) 0.0253(4) 0.0260(17) Uani d . 1.000 . .
C C6 0.4372(5) 0.2381(4) 0.0400(4) 0.0213(17) Uani d . 1.000 . .
C C7 0.7647(5) 0.1909(4) 0.0565(4) 0.0202(17) Uani d . 1.000 . .
C C8 0.7466(6) 0.1186(5) 0.0134(4) 0.0250(17) Uani d . 1.000 . .
C C9 0.8349(6) 0.1011(5) -0.0570(5) 0.031(2) Uani d . 1.000 . .
C C10 0.9398(6) 0.1555(5) -0.0885(5) 0.0330(19) Uani d . 1.000 . .
C C11 0.9581(6) 0.2261(5) -0.0477(5) 0.0297(17) Uani d . 1.000 . .
C C12 0.8732(6) 0.2440(5) 0.0255(4) 0.0246(17) Uani d . 1.000 . .
C C13 0.8667(5) 0.3776(5) 0.2288(4) 0.0205(17) Uani d . 1.000 . .
C C14 0.9151(6) 0.4578(5) 0.1462(4) 0.0257(17) Uani d . 1.000 . .
C C15 1.0513(6) 0.4514(5) 0.1330(5) 0.0289(17) Uani d . 1.000 . .
C C16 1.1417(6) 0.3631(5) 0.2016(5) 0.034(2) Uani d . 1.000 . .
C C17 1.0965(6) 0.2834(5) 0.2835(5) 0.0364(19) Uani d . 1.000 . .
C C18 0.9581(6) 0.2898(5) 0.2983(4) 0.0254(17) Uani d . 1.000 . .
C C19 0.5998(6) 0.5112(4) 0.2292(4) 0.0211(17) Uani d . 1.000 . .
C C20 0.6627(7) 0.5828(5) 0.2472(5) 0.031(2) Uani d . 1.000 . .
C C21 0.5886(7) 0.6841(5) 0.2453(5) 0.0321(19) Uani d . 1.000 . .
C C22 0.4515(7) 0.7124(5) 0.2264(5) 0.0372(19) Uani d . 1.000 . .
C C23 0.3872(7) 0.6421(5) 0.2097(4) 0.0305(19) Uani d . 1.000 . .
C C24 0.4621(6) 0.5401(4) 0.2121(4) 0.0234(17) Uani d . 1.000 . .
C C25 0.6376(5) 0.3468(4) 0.1432(4) 0.0189(17) Uani d . 1.000 . .
C C26 0.9939(6) -0.0041(5) 0.2624(5) 0.0345(19) Uani d . 1.000 . .
C C27 0.7579(7) -0.1112(5) 0.2845(5) 0.037(2) Uani d . 1.000 . .
C C28 0.8339(8) -0.0567(6) 0.4512(5) 0.046(3) Uani d . 1.000 . .
C C29 0.6230(9) 0.1439(7) 0.5524(6) 0.061(2) Uani d . 1.000 A .
C C30 0.7320(13) 0.3449(10) 0.5058(8) 0.061(2) Uani d P 0.708(8) A 1
C C31 0.4399(13) 0.3696(10) 0.4602(8) 0.061(2) Uani d P 0.708(8) A 1
C C32 0.581(3) 0.409(2) 0.4776(19) 0.061(2) Uani d P 0.292(8) A 2
C C33 0.394(3) 0.287(3) 0.4303(19) 0.061(2) Uani d P 0.292(8) A 2
H H2 0.48110 0.07320 0.27700 0.0350 Uiso c R 1.000 . .
H H5 0.27280 0.25790 -0.03900 0.0310 Uiso c R 1.000 . .
H H6 0.47900 0.28730 -0.01470 0.0250 Uiso c R 1.000 . .
H H8 0.67370 0.08190 0.03300 0.0300 Uiso c R 1.000 . .
H H9 0.82340 0.05080 -0.08440 0.0380 Uiso c R 1.000 . .
H H10 0.99870 0.14390 -0.13820 0.0390 Uiso c R 1.000 . .
H H3 0.27200 0.04580 0.25220 0.0430 Uiso c R 1.000 . .
H H4 0.16950 0.13670 0.09320 0.0360 Uiso c R 1.000 . .
H H14 0.85370 0.51740 0.09850 0.0310 Uiso c R 1.000 . .
H H15 1.08310 0.50720 0.07720 0.0350 Uiso c R 1.000 . .
H H16 1.23530 0.35780 0.19160 0.0410 Uiso c R 1.000 . .
H H17 1.15890 0.22370 0.33030 0.0430 Uiso c R 1.000 . .
H H18 0.92690 0.23490 0.35520 0.0300 Uiso c R 1.000 . .
H H20 0.75650 0.56240 0.26080 0.0370 Uiso c R 1.000 . .
H H21 0.63140 0.73360 0.25680 0.0390 Uiso c R 1.000 . .
H H22 0.40100 0.78180 0.22480 0.0440 Uiso c R 1.000 . .
H H23 0.29330 0.66250 0.19690 0.0360 Uiso c R 1.000 . .
H H24 0.41850 0.49020 0.20180 0.0280 Uiso c R 1.000 . .
H H26A 0.99130 0.01940 0.18970 0.0520 Uiso c R 1.000 . .
H H26B 1.05060 -0.07940 0.29370 0.0520 Uiso c R 1.000 . .
H H26C 1.03080 0.04830 0.27800 0.0520 Uiso c R 1.000 . .
H H27A 0.66800 -0.11570 0.31160 0.0550 Uiso c R 1.000 . .
H H27B 0.81870 -0.18460 0.31560 0.0550 Uiso c R 1.000 . .
H H27C 0.75430 -0.08860 0.21190 0.0550 Uiso c R 1.000 . .
H H28A 0.86960 -0.00440 0.46780 0.0700 Uiso c R 1.000 . .
H H28B 0.89420 -0.13080 0.47860 0.0700 Uiso c R 1.000 . .
H H28C 0.74490 -0.06180 0.48010 0.0700 Uiso c R 1.000 . .
H H29A 0.71770 0.10600 0.55770 0.0920 Uiso c R 1.000 . .
H H29B 0.56960 0.10490 0.53140 0.0920 Uiso c R 1.000 . .
H H29C 0.59250 0.14320 0.61770 0.0920 Uiso c R 1.000 . .
H H30A 0.81700 0.28940 0.52440 0.0920 Uiso c RP 0.708(8) A 1
H H30B 0.69690 0.36000 0.56400 0.0920 Uiso c RP 0.708(8) A 1
H H30C 0.74680 0.41430 0.45150 0.0920 Uiso c RP 0.708(8) A 1
H H31A 0.38760 0.32550 0.51430 0.0920 Uiso c RP 0.708(8) A 1
H H31B 0.39500 0.39310 0.39580 0.0920 Uiso c RP 0.708(8) A 1
H H31C 0.44750 0.43590 0.47010 0.0920 Uiso c RP 0.708(8) A 1
H H2N 0.667(7) 0.215(6) 0.335(5) 0.0500 Uiso d . 1.000 . .
H H11 1.03010 0.26360 -0.06960 0.0360 Uiso c R 1.000 . .
H H12 0.88870 0.29190 0.05440 0.0290 Uiso c R 1.000 . .
H H32A 0.50750 0.46490 0.43410 0.0920 Uiso c RP 0.292(8) A 2
H H32B 0.66390 0.43720 0.46040 0.0920 Uiso c RP 0.292(8) A 2
H H32C 0.56000 0.39470 0.54760 0.0920 Uiso c RP 0.292(8) A 2
H H33A 0.35630 0.23870 0.49180 0.0920 Uiso c RP 0.292(8) A 2
H H33B 0.39460 0.25770 0.37880 0.0920 Uiso c RP 0.292(8) A 2
H H33C 0.33990 0.36310 0.40660 0.0920 Uiso c RP 0.292(8) A 2

loop_
_atom_type_symbol
_atom_type_description
_atom_type_scat_dispersion_real
_atom_type_scat_dispersion_imag
_atom_type_scat_source
C C 0.0033 0.0016 'International Tables Vol C Tables 4.2.6.8 and 6.1.1.4'
H H 0.0000 0.0000 'International Tables Vol C Tables 4.2.6.8 and 6.1.1.4'
N N 0.0061 0.0033 'International Tables Vol C Tables 4.2.6.8 and 6.1.1.4'
Si Si 0.0817 0.0704 'International Tables Vol C Tables 4.2.6.8 and 6.1.1.4'
P P 0.1023 0.0942 'International Tables Vol C Tables 4.2.6.8 and 6.1.1.4'
Se Se -0.0929 2.2259 'International Tables Vol C Tables 4.2.6.8 and 6.1.1.4'

loop_
_geom_angle_atom_site_label_1
_geom_angle_atom_site_label_2
_geom_angle_atom_site_label_3
_geom_angle_site_symmetry_1
_geom_angle
_geom_angle_publ_flag
Se1 Se1 C25 2_665 104.37(16) no
N1 P1 C1 . 111.4(2) no
N1 P1 C7 . 113.9(3) no
N1 P1 C25 . 111.2(3) no
C1 P1 C7 . 103.4(3) no
C1 P1 C25 . 108.6(3) no
C7 P1 C25 . 108.1(3) no
N2 P2 C13 . 108.3(3) no
N2 P2 C19 . 108.3(3) no
N2 P2 C25 . 111.6(3) no
C13 P2 C19 . 106.6(3) no
C13 P2 C25 . 111.1(3) no
C19 P2 C25 . 110.7(3) no
N1 Si1 C26 . 112.5(3) no
N1 Si1 C27 . 113.1(3) no
N1 Si1 C28 . 108.7(3) no
C26 Si1 C27 . 107.6(3) no
C26 Si1 C28 . 107.1(3) no
C27 Si1 C28 . 107.6(3) no
N2 Si2 C29 . 106.8(4) no
N2 Si2 C30 . 105.6(4) no
N2 Si2 C31 . 118.1(4) no
N2 Si2 C32 . 120.2(9) no
N2 Si2 C33 . 94.3(8) no
C29 Si2 C30 . 103.6(5) no
C29 Si2 C31 . 113.1(5) no
C29 Si2 C32 . 130.2(9) no
C29 Si2 C33 . 89.7(9) no
C30 Si2 C31 . 108.5(6) no
C32 Si2 C33 . 101.7(15) no
P1 N1 Si1 . 133.9(3) no
P2 N2 Si2 . 134.8(4) no
P2 N2 H2N . 102(4) no
Si2 N2 H2N . 122(4) no
P1 C1 C2 . 118.7(4) no
P1 C1 C6 . 122.9(4) no
C2 C1 C6 . 118.4(5) no
C1 C2 C3 . 120.3(6) no
C2 C3 C4 . 119.9(6) no
C3 C4 C5 . 120.1(6) no
C4 C5 C6 . 120.1(5) no
C1 C6 C5 . 121.1(5) no
P1 C7 C12 . 119.5(4) no
P1 C7 C8 . 121.8(4) no
C8 C7 C12 . 118.5(5) no
C7 C8 C9 . 119.9(6) no
C8 C9 C10 . 121.2(6) no
C9 C10 C11 . 119.5(6) no
C10 C11 C12 . 121.2(6) no
C7 C12 C11 . 119.8(6) no
P2 C13 C14 . 120.8(4) no
P2 C13 C18 . 119.6(4) no
C14 C13 C18 . 119.1(5) no
C13 C14 C15 . 120.8(6) no
C14 C15 C16 . 119.9(6) no
C15 C16 C17 . 120.4(6) no
C16 C17 C18 . 120.2(6) no
C13 C18 C17 . 119.6(5) no
P2 C19 C20 . 122.0(5) no
P2 C19 C24 . 118.1(4) no
C20 C19 C24 . 119.7(6) no
C19 C20 C21 . 120.1(7) no
C20 C21 C22 . 119.4(7) no
C21 C22 C23 . 121.4(7) no
C22 C23 C24 . 119.0(7) no
C19 C24 C23 . 120.5(6) no
P1 C25 P2 . 119.6(3) no
Se1 C25 P1 . 119.7(3) no
Se1 C25 P2 . 116.7(3) no
C1 C2 H2 . 120.00 no
C3 C2 H2 . 120.00 no
C2 C3 H3 . 120.00 no
C4 C3 H3 . 120.00 no
C3 C4 H4 . 120.00 no
C5 C4 H4 . 120.00 no
C4 C5 H5 . 120.00 no
C6 C5 H5 . 120.00 no
C1 C6 H6 . 119.00 no
C5 C6 H6 . 119.00 no
C7 C8 H8 . 120.00 no
C9 C8 H8 . 120.00 no
C8 C9 H9 . 119.00 no
C10 C9 H9 . 119.00 no
C9 C10 H10 . 120.00 no
C11 C10 H10 . 120.00 no
C10 C11 H11 . 119.00 no
C12 C11 H11 . 119.00 no
C7 C12 H12 . 120.00 no
C11 C12 H12 . 120.00 no
C13 C14 H14 . 120.00 no
C15 C14 H14 . 120.00 no
C14 C15 H15 . 120.00 no
C16 C15 H15 . 120.00 no
C15 C16 H16 . 120.00 no
C17 C16 H16 . 120.00 no
C16 C17 H17 . 120.00 no
C18 C17 H17 . 120.00 no
C13 C18 H18 . 120.00 no
C17 C18 H18 . 120.00 no
C19 C20 H20 . 120.00 no
C21 C20 H20 . 120.00 no
C20 C21 H21 . 120.00 no
C22 C21 H21 . 120.00 no
C21 C22 H22 . 119.00 no
C23 C22 H22 . 119.00 no
C22 C23 H23 . 120.00 no
C24 C23 H23 . 121.00 no
C19 C24 H24 . 120.00 no
C23 C24 H24 . 120.00 no
Si1 C26 H26A . 109.00 no
Si1 C26 H26B . 109.00 no
Si1 C26 H26C . 109.00 no
H26A C26 H26B . 109.00 no
H26A C26 H26C . 110.00 no
H26B C26 H26C . 109.00 no
Si1 C27 H27A . 110.00 no
Si1 C27 H27B . 110.00 no
Si1 C27 H27C . 109.00 no
H27A C27 H27B . 109.00 no
H27A C27 H27C . 109.00 no
H27B C27 H27C . 109.00 no
Si1 C28 H28A . 110.00 no
Si1 C28 H28B . 109.00 no
Si1 C28 H28C . 109.00 no
H28A C28 H28B . 109.00 no
H28A C28 H28C . 110.00 no
H28B C28 H28C . 109.00 no
Si2 C29 H29A . 110.00 no
Si2 C29 H29B . 109.00 no
Si2 C29 H29C . 109.00 no
H29A C29 H29B . 109.00 no
H29A C29 H29C . 110.00 no
H29B C29 H29C . 109.00 no
Si2 C30 H30A . 109.00 no
Si2 C30 H30B . 109.00 no
Si2 C30 H30C . 109.00 no
H30A C30 H30B . 109.00 no
H30A C30 H30C . 110.00 no
H30B C30 H30C . 109.00 no
Si2 C31 H31A . 109.00 no
Si2 C31 H31B . 109.00 no
Si2 C31 H31C . 109.00 no
H31A C31 H31B . 110.00 no
H31A C31 H31C . 109.00 no
H31B C31 H31C . 109.00 no
Si2 C32 H32A . 110.00 no
Si2 C32 H32B . 109.00 no
Si2 C32 H32C . 110.00 no
H32A C32 H32B . 109.00 no
H32A C32 H32C . 110.00 no
H32B C32 H32C . 109.00 no
Si2 C33 H33A . 109.00 no
Si2 C33 H33B . 109.00 no
Si2 C33 H33C . 110.00 no
H33A C33 H33B . 109.00 no
H33A C33 H33C . 110.00 no
H33B C33 H33C . 110.00 no

loop_
_geom_bond_atom_site_label_1
_geom_bond_atom_site_label_2
_geom_bond_site_symmetry_2
_geom_bond_distance
_geom_bond_publ_flag
Se1 C25 . 1.876(5) no
Se1 Se1 2_665 2.4717(8) no
P1 N1 . 1.573(4) no
P1 C1 . 1.814(6) no
P1 C7 . 1.827(6) no
P1 C25 . 1.753(6) no
P2 N2 . 1.645(5) no
P2 C13 . 1.824(6) no
P2 C19 . 1.804(6) no
P2 C25 . 1.731(6) no
Si1 N1 . 1.699(5) no
Si1 C26 . 1.867(7) no
Si1 C27 . 1.876(7) no
Si1 C28 . 1.876(7) no
Si2 N2 . 1.732(5) no
Si2 C29 . 1.808(9) no
Si2 C30 . 1.956(14) no
Si2 C31 . 1.778(14) no
Si2 C32 . 1.72(3) no
Si2 C33 . 2.22(3) no
N2 H2N . 0.99(8) no
C1 C2 . 1.396(9) no
C1 C6 . 1.396(8) no
C2 C3 . 1.389(9) no
C3 C4 . 1.390(9) no
C4 C5 . 1.376(9) no
C5 C6 . 1.375(8) no
C7 C12 . 1.404(8) no
C7 C8 . 1.410(9) no
C8 C9 . 1.378(9) no
C9 C10 . 1.382(9) no
C10 C11 . 1.365(10) no
C11 C12 . 1.393(9) no
C13 C14 . 1.396(8) no
C13 C18 . 1.399(8) no
C14 C15 . 1.382(9) no
C15 C16 . 1.391(10) no
C16 C17 . 1.372(9) no
C17 C18 . 1.407(9) no
C19 C24 . 1.389(9) no
C19 C20 . 1.390(9) no
C20 C21 . 1.389(10) no
C21 C22 . 1.387(10) no
C22 C23 . 1.375(10) no
C23 C24 . 1.397(9) no
C2 H2 . 0.9500 no
C3 H3 . 0.9500 no
C4 H4 . 0.9500 no
C5 H5 . 0.9500 no
C6 H6 . 0.9500 no
C8 H8 . 0.9500 no
C9 H9 . 0.9500 no
C10 H10 . 0.9500 no
C11 H11 . 0.9500 no
C12 H12 . 0.9500 no
C14 H14 . 0.9500 no
C15 H15 . 0.9500 no
C16 H16 . 0.9500 no
C17 H17 . 0.9500 no
C18 H18 . 0.9500 no
C20 H20 . 0.9500 no
C21 H21 . 0.9500 no
C22 H22 . 0.9500 no
C23 H23 . 0.9500 no
C24 H24 . 0.9500 no
C26 H26A . 0.9800 no
C26 H26B . 0.9800 no
C26 H26C . 0.9800 no
C27 H27A . 0.9800 no
C27 H27B . 0.9800 no
C27 H27C . 0.9800 no
C28 H28A . 0.9800 no
C28 H28B . 0.9800 no
C28 H28C . 0.9800 no
C29 H29A . 0.9800 no
C29 H29B . 0.9800 no
C29 H29C . 0.9800 no
C30 H30A . 0.9800 no
C30 H30B . 0.9800 no
C30 H30C . 0.9800 no
C31 H31A . 0.9800 no
C31 H31B . 0.9800 no
C31 H31C . 0.9800 no
C32 H32A . 0.9800 no
C32 H32B . 0.9800 no
C32 H32C . 0.9800 no
C33 H33A . 0.9800 no
C33 H33B . 0.9800 no
C33 H33C . 0.9800 no

loop_
_geom_hbond_atom_site_label_D
_geom_hbond_atom_site_label_H
_geom_hbond_atom_site_label_A
_geom_hbond_distance_DH
_geom_hbond_distance_HA
_geom_hbond_distance_DA
_geom_hbond_angle_DHA
_geom_hbond_publ_flag
N2 H2N N1 0.99(8) 1.86(8) 2.795(8) 156(6) yes

loop_
_geom_torsion_atom_site_label_1
_geom_torsion_atom_site_label_2
_geom_torsion_atom_site_label_3
_geom_torsion_atom_site_label_4
_geom_torsion_site_symmetry_1
_geom_torsion_site_symmetry_3
_geom_torsion_site_symmetry_4
_geom_torsion
_geom_torsion_publ_flag
Se1 Se1 C25 P1 2_665 . . 98.8(3) no
Se1 Se1 C25 P2 2_665 . . -103.8(3) no
C25 Se1 Se1 C25 . 2_665 2_665 -180.0(3) no
C1 P1 N1 Si1 . . . 90.8(4) no
C7 P1 N1 Si1 . . . -25.6(5) no
C25 P1 N1 Si1 . . . -148.0(4) no
N1 P1 C1 C2 . . . 8.8(6) no
N1 P1 C1 C6 . . . -171.4(5) no
C7 P1 C1 C2 . . . 131.5(5) no
C7 P1 C1 C6 . . . -48.8(5) no
C25 P1 C1 C2 . . . -114.0(5) no
C25 P1 C1 C6 . . . 65.8(5) no
N1 P1 C7 C8 . . . 90.3(5) no
N1 P1 C7 C12 . . . -84.4(5) no
C1 P1 C7 C8 . . . -30.7(5) no
C1 P1 C7 C12 . . . 154.6(5) no
C25 P1 C7 C8 . . . -145.6(5) no
C25 P1 C7 C12 . . . 39.6(5) no
N1 P1 C25 Se1 . . . 161.3(3) no
N1 P1 C25 P2 . . . 4.6(4) no
C1 P1 C25 Se1 . . . -75.8(4) no
C1 P1 C25 P2 . . . 127.4(3) no
C7 P1 C25 Se1 . . . 35.6(4) no
C7 P1 C25 P2 . . . -121.1(3) no
C13 P2 N2 Si2 . . . 99.9(5) no
C19 P2 N2 Si2 . . . -15.4(5) no
C25 P2 N2 Si2 . . . -137.5(4) no
N2 P2 C13 C14 . . . -173.2(5) no
N2 P2 C13 C18 . . . 15.3(6) no
C19 P2 C13 C14 . . . -56.9(6) no
C19 P2 C13 C18 . . . 131.7(5) no
C25 P2 C13 C14 . . . 63.9(6) no
C25 P2 C13 C18 . . . -107.6(5) no
N2 P2 C19 C20 . . . 97.1(5) no
N2 P2 C19 C24 . . . -77.5(5) no
C13 P2 C19 C20 . . . -19.3(6) no
C13 P2 C19 C24 . . . 166.1(4) no
C25 P2 C19 C20 . . . -140.3(5) no
C25 P2 C19 C24 . . . 45.1(5) no
N2 P2 C25 Se1 . . . 166.0(3) no
N2 P2 C25 P1 . . . -36.6(4) no
C13 P2 C25 Se1 . . . -73.0(4) no
C13 P2 C25 P1 . . . 84.4(4) no
C19 P2 C25 Se1 . . . 45.3(4) no
C19 P2 C25 P1 . . . -157.3(3) no
C26 Si1 N1 P1 . . . 65.2(5) no
C27 Si1 N1 P1 . . . -56.9(5) no
C28 Si1 N1 P1 . . . -176.3(4) no
C29 Si2 N2 P2 . . . -174.0(5) no
C30 Si2 N2 P2 . . . -64.2(6) no
C31 Si2 N2 P2 . . . 57.2(7) no
P1 C1 C2 C3 . . . 178.2(5) no
C6 C1 C2 C3 . . . -1.6(10) no
P1 C1 C6 C5 . . . -178.5(5) no
C2 C1 C6 C5 . . . 1.2(9) no
C1 C2 C3 C4 . . . 1.4(11) no
C2 C3 C4 C5 . . . -0.8(11) no
C3 C4 C5 C6 . . . 0.4(10) no
C4 C5 C6 C1 . . . -0.6(10) no
P1 C7 C8 C9 . . . -174.4(5) no
C12 C7 C8 C9 . . . 0.4(9) no
P1 C7 C12 C11 . . . 176.1(5) no
C8 C7 C12 C11 . . . 1.3(9) no
C7 C8 C9 C10 . . . -1.7(10) no
C8 C9 C10 C11 . . . 1.4(10) no
C9 C10 C11 C12 . . . 0.3(10) no
C10 C11 C12 C7 . . . -1.6(10) no
P2 C13 C14 C15 . . . -171.8(5) no
C18 C13 C14 C15 . . . -0.3(10) no
P2 C13 C18 C17 . . . 171.2(5) no
C14 C13 C18 C17 . . . -0.4(10) no
C13 C14 C15 C16 . . . 1.2(10) no
C14 C15 C16 C17 . . . -1.3(11) no
C15 C16 C17 C18 . . . 0.6(11) no
C16 C17 C18 C13 . . . 0.3(10) no
P2 C19 C20 C21 . . . -176.3(5) no
C24 C19 C20 C21 . . . -1.8(9) no
P2 C19 C24 C23 . . . 176.8(4) no
C20 C19 C24 C23 . . . 2.1(8) no
C19 C20 C21 C22 . . . 0.7(10) no
C20 C21 C22 C23 . . . 0.2(10) no
C21 C22 C23 C24 . . . 0.1(9) no
C22 C23 C24 C19 . . . -1.2(8) no

loop_
_platon_squeeze_void_nr
_platon_squeeze_void_average_x
_platon_squeeze_void_average_y
_platon_squeeze_void_average_z
_platon_squeeze_void_volume
_platon_squeeze_void_count_electrons
_platon_squeeze_void_content
1 0.000 0.500 0.500 183 72 ' '
2 0.500 0.000 1.000 40 13 ' '
